data_7101377
loop_
_publ_author_name
'Myoung Soo Lah.'
'Rohith P. John'
'Kyungjin Lee.'
'Dohyun Moon.'
'Jaejoon Park.'

_publ_section_title
;
Encapsulation of a guest molecule in a strained form:
An extended 36-membered dodecanuclear manganese metallamacrocycle that
accommodates a cyclooctane in the S4 symmetry conformation
;
_journal_issue 35
_journal_name_full 'Chemical Communications'
_journal_paper_doi 10.1039/b607675k
_journal_year 2006
_chemical_formula_sum 'C186 H240 Mn12 N24 O48'
_chemical_formula_weight 4239.30
_chemical_name_systematic
;
?
;
_space_group_IT_number 86
_symmetry_cell_setting tetragonal
_symmetry_space_group_name_Hall '-P 4bc'
_symmetry_space_group_name_H-M 'P 42/n :2'
_atom_sites_solution_hydrogens geom
_atom_sites_solution_primary direct
_atom_sites_solution_secondary difmap
_audit_creation_method SHELXL-97
_cell_angle_alpha 90.00
_cell_angle_beta 90.00
_cell_angle_gamma 90.00
_cell_formula_units_Z 2
_cell_length_a 27.189(3)
_cell_length_b 27.189(3)
_cell_length_c 18.904(4)
_cell_measurement_reflns_used 7306
_cell_measurement_temperature 173(2)
_cell_measurement_theta_max 28.34
_cell_measurement_theta_min 2.63
_cell_volume 13974(3)
_computing_cell_refinement 'Bruker SAINT'
_computing_data_collection 'Bruker SMART'
_computing_data_reduction 'Bruker SAINT'
_computing_molecular_graphics 'Diamond 3.1a'
_computing_publication_material WinGX
_computing_structure_refinement 'Bruker SHELXTL'
_computing_structure_solution 'Bruker SHELXTL'
_diffrn_ambient_temperature 173(2)
_diffrn_measured_fraction_theta_full 0.917
_diffrn_measured_fraction_theta_max 0.917
_diffrn_measurement_device_type 'CCD area detector'
_diffrn_measurement_method 'omega scans'
_diffrn_radiation_monochromator graphite
_diffrn_radiation_source 'fine-focus sealed tube'
_diffrn_radiation_type MoK\a
_diffrn_radiation_wavelength 0.71073
_diffrn_reflns_av_R_equivalents 0.0683
_diffrn_reflns_av_sigmaI/netI 0.0639
_diffrn_reflns_limit_h_max 33
_diffrn_reflns_limit_h_min -35
_diffrn_reflns_limit_k_max 36
_diffrn_reflns_limit_k_min -18
_diffrn_reflns_limit_l_max 24
_diffrn_reflns_limit_l_min -24
_diffrn_reflns_number 67612
_diffrn_reflns_theta_full 28.39
_diffrn_reflns_theta_max 28.39
_diffrn_reflns_theta_min 1.51
_exptl_absorpt_coefficient_mu 0.580
_exptl_absorpt_correction_T_max 0.8451
_exptl_absorpt_correction_T_min 0.6538
_exptl_absorpt_correction_type multi-scan
_exptl_absorpt_process_details 'Bruker SADABS'
_exptl_crystal_colour 'Dark Brown'
_exptl_crystal_density_diffrn 1.007
_exptl_crystal_density_method 'not measured'
_exptl_crystal_description Block
_exptl_crystal_F_000 4416
_exptl_crystal_size_max 0.80
_exptl_crystal_size_mid 0.50
_exptl_crystal_size_min 0.30
_refine_diff_density_max 0.796
_refine_diff_density_min -0.617
_refine_diff_density_rms 0.096
_refine_ls_extinction_method none
_refine_ls_goodness_of_fit_ref 1.057
_refine_ls_hydrogen_treatment mixed
_refine_ls_matrix_type full
_refine_ls_number_parameters 628
_refine_ls_number_reflns 16082
_refine_ls_number_restraints 11
_refine_ls_restrained_S_all 1.057
_refine_ls_R_factor_all 0.1068
_refine_ls_R_factor_gt 0.0853
_refine_ls_shift/su_max 0.001
_refine_ls_shift/su_mean 0.000
_refine_ls_structure_factor_coef Fsqd
_refine_ls_weighting_details 'calc w=1/[\s^2^(Fo^2^)+(0.0622P)^2^+57.6840P] where P=(Fo^2^+2Fc^2^)/3'
_refine_ls_weighting_scheme calc
_refine_ls_wR_factor_gt 0.1957
_refine_ls_wR_factor_ref 0.2049
_reflns_number_gt 12169
_reflns_number_total 16082
_reflns_threshold_expression >2sigma(I)
_cod_data_source_file b607675k.txt
_cod_depositor_comments
;
The following automatic conversions were performed:
'_symmetry_cell_setting' value 'Tetragonal' changed to 'tetragonal'
according to '/home/saulius/struct/CIF-dictionaries/cif_core.dic'
dictionary named 'cif_core.dic' version 2.4.1 from
2010-06-29.

'_exptl_absorpt_correction_type' value 'Multi-scan' changed
to 'multi-scan' according to
'/home/saulius/struct/CIF-dictionaries/cif_core.dic' dictionary named
'cif_core.dic' version 2.4.1 from 2010-06-29.

Automatic conversion script
Id: cif_fix_enum 1527 2010-12-29 10:47:43Z saulius 
;
_cod_original_sg_symbol_H-M P4(2)/n
_cod_database_code 7101377

loop_
_symmetry_equiv_pos_as_xyz
'x, y, z'
'-x+1/2, -y+1/2, z'
'-y, x+1/2, z+1/2'
'y+1/2, -x, z+1/2'
'-x, -y, -z'
'x-1/2, y-1/2, -z'
'y, -x-1/2, -z-1/2'
'-y-1/2, x, -z-1/2'

loop_
_atom_site_label
_atom_site_type_symbol
_atom_site_fract_x
_atom_site_fract_y
_atom_site_fract_z
_atom_site_U_iso_or_equiv
_atom_site_adp_type
_atom_site_occupancy
_atom_site_symmetry_multiplicity
_atom_site_calc_flag
_atom_site_refinement_flags
Mn1A Mn 0.56844(2) 0.02626(2) 0.27449(3) 0.02313(14) Uani 1 1 d .
O1A O 0.52710(11) 0.06105(11) 0.21341(16) 0.0295(6) Uani 1 1 d .
O2A O 0.67122(10) 0.08352(12) 0.13354(15) 0.0291(7) Uani 1 1 d .
O3A O 0.62042(10) -0.00424(12) 0.32918(14) 0.0268(6) Uani 1 1 d .
O4A O 0.57405(16) 0.09318(15) 0.3425(2) 0.0472(10) Uani 1 1 d .
H4OA H 0.569(3) 0.118(3) 0.324(4) 0.071 Uiso 1 1 d .
N1A N 0.62490(11) 0.04371(13) 0.21664(17) 0.0215(7) Uani 1 1 d .
N2A N 0.67082(12) 0.02801(13) 0.24443(17) 0.0229(7) Uani 1 1 d .
C1A C 0.53693(16) 0.08221(15) 0.1502(2) 0.0257(8) Uani 1 1 d .
C2A C 0.58453(16) 0.08763(17) 0.1218(2) 0.0282(9) Uani 1 1 d .
C3A C 0.58959(19) 0.1098(2) 0.0548(2) 0.0409(12) Uani 1 1 d .
H3A H 0.6215 0.1125 0.0346 0.049 Uiso 1 1 calc R
C4A C 0.54971(19) 0.1278(2) 0.0174(3) 0.0473(14) Uani 1 1 d .
H4A H 0.5542 0.1429 -0.0274 0.057 Uiso 1 1 calc R
C5A C 0.50291(18) 0.12337(19) 0.0466(3) 0.0389(11) Uani 1 1 d .
H5A H 0.4752 0.1355 0.0215 0.047 Uiso 1 1 calc R
C6A C 0.49655(18) 0.10150(18) 0.1117(3) 0.0362(11) Uani 1 1 d .
H6A H 0.4644 0.0993 0.1312 0.043 Uiso 1 1 calc R
C7A C 0.62892(15) 0.07085(15) 0.1583(2) 0.0237(8) Uani 1 1 d .
C8A C 0.66402(15) 0.00244(16) 0.3022(2) 0.0252(8) Uani 1 1 d .
C9A C 0.70755(15) -0.01963(15) 0.33882(19) 0.0227(8) Uani 1 1 d .
H9A H 0.7370 -0.0165 0.3074 0.027 Uiso 1 1 calc R
C10A C 0.69751(18) -0.07478(17) 0.3522(3) 0.0391(11) Uani 1 1 d .
H10A H 0.6670 -0.0784 0.3803 0.047 Uiso 1 1 calc R
H10B H 0.6925 -0.0917 0.3063 0.047 Uiso 1 1 calc R
C11A C 0.7406(2) -0.0993(2) 0.3920(4) 0.0525(15) Uani 1 1 d .
H11A H 0.7318 -0.1337 0.4034 0.063 Uiso 1 1 calc R
H11B H 0.7700 -0.0998 0.3612 0.063 Uiso 1 1 calc R
C12A C 0.7521(2) -0.0717(2) 0.4595(3) 0.0535(16) Uani 1 1 d .
H12A H 0.7241 -0.0752 0.4927 0.064 Uiso 1 1 calc R
H12B H 0.7814 -0.0866 0.4821 0.064 Uiso 1 1 calc R
C13A C 0.76182(18) -0.0176(2) 0.4468(2) 0.0434(13) Uani 1 1 d .
H13A H 0.7918 -0.0137 0.4176 0.052 Uiso 1 1 calc R
H13B H 0.7675 -0.0009 0.4926 0.052 Uiso 1 1 calc R
C14A C 0.71850(16) 0.00602(19) 0.4093(2) 0.0318(10) Uani 1 1 d .
H14A H 0.7258 0.0412 0.4005 0.038 Uiso 1 1 calc R
H14B H 0.6891 0.0042 0.4401 0.038 Uiso 1 1 calc R
C15A C 0.5820(4) 0.0967(3) 0.4156(4) 0.102(3) Uani 1 1 d .
H15A H 0.5613 0.0726 0.4402 0.153 Uiso 1 1 calc R
H15B H 0.5735 0.1299 0.4318 0.153 Uiso 1 1 calc R
H15C H 0.6167 0.0901 0.4260 0.153 Uiso 1 1 calc R
Mn1B Mn 0.72924(2) 0.07665(2) 0.19651(3) 0.02412(15) Uani 1 1 d .
O1B O 0.70786(11) 0.12837(11) 0.25370(17) 0.0316(7) Uani 1 1 d .
O2B O 0.84439(10) 0.08065(11) 0.34275(14) 0.0237(6) Uani 1 1 d .
O3B O 0.76168(11) 0.02419(12) 0.14531(15) 0.0296(7) Uani 1 1 d .
O4B O 0.76219(13) 0.13066(14) 0.11757(18) 0.0425(8) Uani 1 1 d .
N1B N 0.78794(11) 0.06864(13) 0.25487(17) 0.0224(7) Uani 1 1 d .
N2B N 0.82125(12) 0.03214(13) 0.23039(17) 0.0233(7) Uani 1 1 d .
C1B C 0.72463(16) 0.14195(16) 0.3184(2) 0.0280(9) Uani 1 1 d .
C2B C 0.76968(15) 0.12671(15) 0.3482(2) 0.0239(8) Uani 1 1 d .
C3B C 0.78448(18) 0.14657(16) 0.4137(2) 0.0312(9) Uani 1 1 d .
H3B H 0.8152 0.1371 0.4334 0.037 Uiso 1 1 calc R
C4B C 0.7550(2) 0.17963(19) 0.4498(3) 0.0434(12) Uani 1 1 d .
H4B H 0.7657 0.1929 0.4937 0.052 Uiso 1 1 calc R
C5B C 0.7093(2) 0.1936(2) 0.4218(3) 0.0461(13) Uani 1 1 d .
H5B H 0.6888 0.2157 0.4470 0.055 Uiso 1 1 calc R
C6B C 0.69443(18) 0.17504(18) 0.3573(3) 0.0380(11) Uani 1 1 d .
H6B H 0.6634 0.1845 0.3386 0.046 Uiso 1 1 calc R
C7B C 0.80218(15) 0.09129(15) 0.3141(2) 0.0239(8) Uani 1 1 d .
C8B C 0.80374(14) 0.01076(16) 0.1743(2) 0.0236(8) Uani 1 1 d .
C9B C 0.83142(15) -0.03052(17) 0.1408(2) 0.0279(9) Uani 1 1 d .
H9B H 0.8566 -0.0422 0.1755 0.033 Uiso 1 1 calc R
C10B C 0.85848(18) -0.0142(2) 0.0734(3) 0.0424(12) Uani 1 1 d .
H10C H 0.8814 0.0129 0.0848 0.051 Uiso 1 1 calc R
H10D H 0.8344 -0.0020 0.0383 0.051 Uiso 1 1 calc R
C11B C 0.8873(2) -0.0577(3) 0.0420(3) 0.0633(18) Uani 1 1 d .
H11C H 0.9039 -0.0471 -0.0021 0.076 Uiso 1 1 calc R
H11D H 0.9129 -0.0683 0.0759 0.076 Uiso 1 1 calc R
C12B C 0.8537(3) -0.1005(3) 0.0259(3) 0.068(2) Uani 1 1 d .
H12C H 0.8736 -0.1283 0.0081 0.082 Uiso 1 1 calc R
H12D H 0.8304 -0.0908 -0.0119 0.082 Uiso 1 1 calc R
C13B C 0.8243(2) -0.1174(2) 0.0910(3) 0.0566(16) Uani 1 1 d .
H13C H 0.8005 -0.1432 0.0768 0.068 Uiso 1 1 calc R
H13D H 0.8470 -0.1318 0.1264 0.068 Uiso 1 1 calc R
C14B C 0.79700(18) -0.07423(18) 0.1236(3) 0.0381(11) Uani 1 1 d .
H14C H 0.7806 -0.0852 0.1676 0.046 Uiso 1 1 calc R
H14D H 0.7711 -0.0631 0.0904 0.046 Uiso 1 1 calc R
C15B C 0.8124(2) 0.1304(4) 0.1006(4) 0.095(3) Uani 1 1 d .
H15D H 0.8318 0.1278 0.1441 0.142 Uiso 1 1 calc R
H15E H 0.8209 0.1610 0.0761 0.142 Uiso 1 1 calc R
H15F H 0.8196 0.1023 0.0699 0.142 Uiso 1 1 calc R
Mn1C Mn 0.89400(2) 0.04381(2) 0.28806(3) 0.02229(14) Uani 1 1 d .
O1C O 0.90730(11) 0.09799(11) 0.23015(16) 0.0306(7) Uani 1 1 d .
O2C O 1.00670(11) -0.01394(10) 0.16288(15) 0.0257(6) Uani 1 1 d .
O3C O 0.89043(10) -0.01720(10) 0.34129(14) 0.0240(6) Uani 1 1 d .
O4C O 0.94839(15) 0.07379(14) 0.3659(2) 0.0438(9) Uani 1 1 d .
H4OC H 0.968(3) 0.093(3) 0.358(4) 0.066 Uiso 1 1 d .
N1C N 0.94365(12) 0.00521(12) 0.23824(17) 0.0228(7) Uani 1 1 d .
N2C N 0.95300(13) -0.04194(13) 0.26715(17) 0.0253(7) Uani 1 1 d .
C1C C 0.93603(17) 0.10069(18) 0.1727(2) 0.0337(10) Uani 1 1 d .
C2C C 0.96659(15) 0.06303(18) 0.1474(2) 0.0306(10) Uani 1 1 d .
C3C C 0.9947(2) 0.0710(2) 0.0853(3) 0.0500(15) Uani 1 1 d .
H3C H 1.0151 0.0454 0.0678 0.060 Uiso 1 1 calc R
C4C C 0.9928(3) 0.1153(3) 0.0499(4) 0.076(2) Uani 1 1 d .
H4C H 1.0128 0.1207 0.0094 0.091 Uiso 1 1 calc R
C5C C 0.9613(3) 0.1520(3) 0.0744(4) 0.074(2) Uani 1 1 d .
H5C H 0.9587 0.1819 0.0486 0.088 Uiso 1 1 calc R
C6C C 0.9339(2) 0.1460(2) 0.1347(3) 0.0548(16) Uani 1 1 d .
H6C H 0.9135 0.1720 0.1511 0.066 Uiso 1 1 calc R
C7C C 0.97268(15) 0.01578(16) 0.1837(2) 0.0248(8) Uani 1 1 d .
C8C C 0.92220(14) -0.04940(15) 0.3202(2) 0.0219(8) Uani 1 1 d .
C9C C 0.92499(16) -0.09914(15) 0.3570(2) 0.0257(8) Uani 1 1 d .
H9C H 0.9436 -0.1223 0.3259 0.031 Uiso 1 1 calc R
C10C C 0.95210(18) -0.09535(18) 0.4283(2) 0.0336(10) Uani 1 1 d .
H10E H 0.9857 -0.0824 0.4205 0.040 Uiso 1 1 calc R
H10F H 0.9344 -0.0722 0.4597 0.040 Uiso 1 1 calc R
C11C C 0.9551(2) -0.1460(2) 0.4638(3) 0.0507(14) Uani 1 1 d .
H11E H 0.9717 -0.1428 0.5102 0.061 Uiso 1 1 calc R
H11F H 0.9749 -0.1684 0.4339 0.061 Uiso 1 1 calc R
C12C C 0.9033(2) -0.1677(2) 0.4743(3) 0.0554(16) Uani 1 1 d .
H12E H 0.9061 -0.2013 0.4940 0.066 Uiso 1 1 calc R
H12F H 0.8849 -0.1474 0.5088 0.066 Uiso 1 1 calc R
C13C C 0.8754(2) -0.1696(2) 0.4063(3) 0.0538(15) Uani 1 1 d .
H13E H 0.8416 -0.1812 0.4159 0.065 Uiso 1 1 calc R
H13F H 0.8913 -0.1938 0.3745 0.065 Uiso 1 1 calc R
C14C C 0.87279(18) -0.11996(18) 0.3686(3) 0.0383(11) Uani 1 1 d .
H14E H 0.8533 -0.0966 0.3973 0.046 Uiso 1 1 calc R
H14F H 0.8562 -0.1240 0.3223 0.046 Uiso 1 1 calc R
C15C C 0.9795(2) 0.0464(3) 0.4113(3) 0.0619(17) Uani 1 1 d .
H15G H 0.9598 0.0313 0.4489 0.093 Uiso 1 1 calc R
H15H H 1.0040 0.0684 0.4324 0.093 Uiso 1 1 calc R
H15I H 0.9961 0.0207 0.3842 0.093 Uiso 1 1 calc R
C1H C 0.7221(15) -0.2063(12) 0.266(2) 0.064(8) Uiso 0.25 1 d PD
C2H C 0.7766(16) -0.2044(11) 0.243(3) 0.084(17) Uiso 0.25 1 d PD
C3H C 0.8023(8) -0.2518(17) 0.269(2) 0.073(9) Uiso 0.25 1 d PD
C4H C 0.7772(13) -0.2971(10) 0.2356(17) 0.052(7) Uiso 0.25 1 d PD
C5H C 0.7232(14) -0.2992(11) 0.2593(19) 0.058(11) Uiso 0.25 1 d PD
C6H C 0.6959(9) -0.2521(17) 0.236(2) 0.074(9) Uiso 0.25 1 d PD

loop_
_atom_site_aniso_label
_atom_site_aniso_U_11
_atom_site_aniso_U_22
_atom_site_aniso_U_33
_atom_site_aniso_U_23
_atom_site_aniso_U_13
_atom_site_aniso_U_12
Mn1A 0.0202(3) 0.0281(3) 0.0211(3) 0.0025(2) 0.0013(2) 0.0008(2)
O1A 0.0265(15) 0.0318(16) 0.0303(15) 0.0084(13) 0.0006(12) 0.0027(12)
O2A 0.0205(14) 0.0445(18) 0.0222(14) 0.0078(13) 0.0019(11) 0.0013(13)
O3A 0.0163(13) 0.0436(18) 0.0204(13) 0.0067(12) 0.0008(10) -0.0011(12)
O4A 0.058(2) 0.047(2) 0.0360(19) -0.0109(16) 0.0055(17) -0.0157(19)
N1A 0.0124(14) 0.0325(18) 0.0197(15) 0.0005(13) 0.0011(12) 0.0015(13)
N2A 0.0219(17) 0.0269(18) 0.0200(15) -0.0002(13) -0.0019(13) 0.0045(14)
C1A 0.031(2) 0.0197(19) 0.0262(19) -0.0024(15) -0.0023(16) -0.0030(16)
C2A 0.027(2) 0.033(2) 0.0247(19) 0.0026(17) 0.0021(16) 0.0023(18)
C3A 0.036(3) 0.057(3) 0.029(2) 0.009(2) 0.006(2) 0.015(2)
C4A 0.039(3) 0.069(4) 0.034(3) 0.021(2) -0.003(2) 0.009(3)
C5A 0.035(3) 0.040(3) 0.042(3) 0.013(2) -0.011(2) 0.007(2)
C6A 0.032(2) 0.038(3) 0.038(2) 0.011(2) -0.0085(19) 0.000(2)
C7A 0.026(2) 0.0218(19) 0.0232(19) 0.0007(15) 0.0007(16) 0.0040(16)
C8A 0.027(2) 0.029(2) 0.0195(18) -0.0034(16) -0.0024(15) 0.0011(17)
C9A 0.024(2) 0.027(2) 0.0176(17) 0.0042(15) -0.0002(15) 0.0062(16)
C10A 0.031(2) 0.030(2) 0.057(3) 0.006(2) -0.021(2) -0.0018(19)
C11A 0.038(3) 0.036(3) 0.084(4) 0.022(3) -0.012(3) 0.007(2)
C12A 0.034(3) 0.082(4) 0.045(3) 0.036(3) -0.003(2) 0.008(3)
C13A 0.031(2) 0.076(4) 0.024(2) 0.005(2) -0.0043(18) -0.002(2)
C14A 0.025(2) 0.049(3) 0.0219(19) 0.0024(18) -0.0045(16) -0.0089(19)
C15A 0.171(10) 0.099(6) 0.037(3) -0.024(4) 0.010(5) -0.027(6)
Mn1B 0.0181(3) 0.0319(3) 0.0224(3) 0.0033(2) 0.0014(2) 0.0045(2)
O1B 0.0289(16) 0.0306(16) 0.0353(16) -0.0012(13) -0.0034(13) 0.0095(13)
O2B 0.0201(14) 0.0325(16) 0.0184(12) -0.0001(11) -0.0029(10) 0.0066(12)
O3B 0.0241(15) 0.0452(19) 0.0194(13) -0.0053(12) -0.0009(11) 0.0053(13)
O4B 0.0367(19) 0.050(2) 0.0406(19) 0.0158(16) 0.0049(15) -0.0110(16)
N1B 0.0132(15) 0.0327(19) 0.0212(15) 0.0025(13) 0.0022(12) 0.0069(13)
N2B 0.0241(17) 0.0274(18) 0.0185(15) -0.0021(13) 0.0051(13) 0.0016(14)
C1B 0.026(2) 0.029(2) 0.030(2) 0.0045(17) 0.0074(17) -0.0005(17)
C2B 0.025(2) 0.0221(19) 0.0242(19) 0.0042(15) 0.0066(15) 0.0053(16)
C3B 0.037(2) 0.027(2) 0.029(2) 0.0012(17) -0.0011(18) 0.0017(19)
C4B 0.052(3) 0.038(3) 0.040(3) -0.014(2) 0.004(2) 0.008(2)
C5B 0.050(3) 0.044(3) 0.045(3) -0.003(2) 0.009(2) 0.022(2)
C6B 0.030(2) 0.036(3) 0.048(3) 0.000(2) 0.007(2) 0.013(2)
C7B 0.029(2) 0.025(2) 0.0181(17) 0.0044(15) 0.0069(15) -0.0024(16)
C8B 0.0186(18) 0.031(2) 0.0208(18) 0.0035(16) 0.0040(14) 0.0013(16)
C9B 0.022(2) 0.037(2) 0.0252(19) -0.0078(17) -0.0003(16) 0.0051(17)
C10B 0.025(2) 0.070(4) 0.032(2) -0.011(2) 0.0085(19) 0.000(2)
C11B 0.054(4) 0.095(5) 0.041(3) -0.022(3) 0.016(3) 0.006(3)
C12B 0.069(4) 0.087(5) 0.048(3) -0.035(3) -0.005(3) 0.028(4)
C13B 0.046(3) 0.060(4) 0.064(4) -0.028(3) -0.006(3) 0.015(3)
C14B 0.035(3) 0.037(3) 0.042(3) -0.012(2) -0.004(2) 0.005(2)
C15B 0.037(3) 0.150(8) 0.098(6) 0.084(6) 0.009(4) -0.001(4)
Mn1C 0.0216(3) 0.0260(3) 0.0193(3) 0.0028(2) 0.0000(2) 0.0014(2)
O1C 0.0330(16) 0.0272(16) 0.0315(15) 0.0084(12) 0.0065(13) -0.0017(13)
O2C 0.0271(15) 0.0250(15) 0.0250(14) 0.0028(11) 0.0057(12) 0.0039(12)
O3C 0.0285(15) 0.0221(14) 0.0213(13) 0.0038(11) 0.0021(11) 0.0006(11)
O4C 0.047(2) 0.042(2) 0.043(2) 0.0043(16) -0.0121(17) -0.0082(16)
N1C 0.0241(17) 0.0254(17) 0.0189(15) 0.0061(13) -0.0034(13) -0.0019(13)
N2C 0.0294(18) 0.0275(18) 0.0191(15) 0.0036(13) -0.0017(13) -0.0059(14)
C1C 0.029(2) 0.041(3) 0.031(2) 0.0085(19) 0.0017(18) 0.0008(19)
C2C 0.0145(18) 0.048(3) 0.029(2) 0.0094(19) -0.0004(16) 0.0075(18)
C3C 0.051(3) 0.058(3) 0.040(3) 0.025(3) 0.016(2) 0.026(3)
C4C 0.085(5) 0.077(5) 0.066(4) 0.051(4) 0.040(4) 0.042(4)
C5C 0.082(5) 0.066(4) 0.073(4) 0.051(4) 0.043(4) 0.047(4)
C6C 0.057(4) 0.056(4) 0.052(3) 0.028(3) 0.020(3) 0.027(3)
C7C 0.022(2) 0.032(2) 0.0201(18) 0.0050(16) -0.0040(15) -0.0041(16)
C8C 0.0223(19) 0.024(2) 0.0195(17) 0.0014(15) -0.0016(14) 0.0021(15)
C9C 0.030(2) 0.024(2) 0.0233(19) 0.0040(16) -0.0016(16) -0.0050(17)
C10C 0.039(3) 0.037(3) 0.025(2) 0.0058(18) -0.0075(18) 0.001(2)
C11C 0.080(4) 0.036(3) 0.036(3) 0.015(2) -0.008(3) 0.008(3)
C12C 0.072(4) 0.042(3) 0.052(3) 0.025(3) 0.019(3) 0.005(3)
C13C 0.052(3) 0.043(3) 0.067(4) 0.018(3) 0.004(3) -0.014(3)
C14C 0.034(3) 0.035(3) 0.045(3) 0.006(2) 0.000(2) -0.007(2)
C15C 0.044(3) 0.084(5) 0.057(4) -0.013(3) -0.028(3) 0.007(3)

loop_
_atom_type_symbol
_atom_type_description
_atom_type_scat_dispersion_real
_atom_type_scat_dispersion_imag
_atom_type_scat_source
C C 0.0033 0.0016 'International Tables Vol C Tables 4.2.6.8 and 6.1.1.4'
H H 0.0000 0.0000 'International Tables Vol C Tables 4.2.6.8 and 6.1.1.4'
N N 0.0061 0.0033 'International Tables Vol C Tables 4.2.6.8 and 6.1.1.4'
O O 0.0106 0.0060 'International Tables Vol C Tables 4.2.6.8 and 6.1.1.4'
Mn Mn 0.3368 0.7283 'International Tables Vol C Tables 4.2.6.8 and 6.1.1.4'

loop_
_geom_angle_atom_site_label_1
_geom_angle_atom_site_label_2
_geom_angle_atom_site_label_3
_geom_angle
_geom_angle_site_symmetry_1
_geom_angle_site_symmetry_3
O1A Mn1A O3A 170.12(13) . .
O1A Mn1A N1A 90.22(13) . .
O3A Mn1A N1A 80.12(12) . .
O1A Mn1A O2C 93.19(13) . 8_646
O3A Mn1A O2C 96.46(12) . 8_646
N1A Mn1A O2C 176.58(13) . 8_646
O1A Mn1A O4A 89.10(15) . .
O3A Mn1A O4A 89.52(15) . .
N1A Mn1A O4A 94.06(14) . .
O2C Mn1A O4A 85.73(13) 8_646 .
O1A Mn1A N2C 92.25(13) . 8_646
O3A Mn1A N2C 92.36(13) . 8_646
N1A Mn1A N2C 105.72(13) . 8_646
O2C Mn1A N2C 74.43(12) 8_646 8_646
O4A Mn1A N2C 160.16(13) . 8_646
C1A O1A Mn1A 130.0(3) . .
C7A O2A Mn1B 117.8(3) . .
C8A O3A Mn1A 113.2(2) . .
C15A O4A Mn1A 129.3(5) . .
C7A N1A N2A 113.6(3) . .
C7A N1A Mn1A 131.8(3) . .
N2A N1A Mn1A 114.4(2) . .
C8A N2A N1A 110.1(3) . .
C8A N2A Mn1B 138.3(3) . .
N1A N2A Mn1B 107.1(2) . .
O1A C1A C2A 124.2(4) . .
O1A C1A C6A 117.2(4) . .
C2A C1A C6A 118.5(4) . .
C1A C2A C3A 118.5(4) . .
C1A C2A C7A 123.1(4) . .
C3A C2A C7A 118.4(4) . .
C4A C3A C2A 122.2(5) . .
C3A C4A C5A 118.9(5) . .
C6A C5A C4A 120.4(4) . .
C5A C6A C1A 121.4(5) . .
O2A C7A N1A 121.5(4) . .
O2A C7A C2A 118.8(4) . .
N1A C7A C2A 119.7(4) . .
O3A C8A N2A 122.0(4) . .
O3A C8A C9A 118.8(3) . .
N2A C8A C9A 119.2(4) . .
C8A C9A C14A 111.9(3) . .
C8A C9A C10A 109.0(3) . .
C14A C9A C10A 109.5(4) . .
C11A C10A C9A 111.4(4) . .
C12A C11A C10A 110.8(5) . .
C13A C12A C11A 112.6(4) . .
C12A C13A C14A 110.5(4) . .
C13A C14A C9A 111.4(4) . .
O1B Mn1B O3B 170.52(13) . .
O1B Mn1B N1B 90.65(14) . .
O3B Mn1B N1B 80.09(13) . .
O1B Mn1B O2A 91.66(13) . .
O3B Mn1B O2A 97.56(13) . .
N1B Mn1B O2A 177.43(13) . .
O1B Mn1B N2A 89.41(13) . .
O3B Mn1B N2A 95.14(13) . .
N1B Mn1B N2A 106.44(13) . .
O2A Mn1B N2A 74.72(12) . .
O1B Mn1B O4B 90.93(14) . .
O3B Mn1B O4B 88.19(14) . .
N1B Mn1B O4B 96.93(13) . .
O2A Mn1B O4B 81.89(12) . .
N2A Mn1B O4B 156.61(12) . .
C1B O1B Mn1B 128.5(3) . .
C7B O2B Mn1C 119.9(2) . .
C8B O3B Mn1B 113.0(2) . .
C15B O4B Mn1B 122.0(4) . .
C7B N1B N2B 114.2(3) . .
C7B N1B Mn1B 131.3(3) . .
N2B N1B Mn1B 114.5(2) . .
C8B N2B N1B 110.1(3) . .
C8B N2B Mn1C 140.4(3) . .
N1B N2B Mn1C 107.5(2) . .
O1B C1B C2B 124.9(4) . .
O1B C1B C6B 116.4(4) . .
C2B C1B C6B 118.7(4) . .
C3B C2B C1B 119.1(4) . .
C3B C2B C7B 117.9(4) . .
C1B C2B C7B 123.0(4) . .
C4B C3B C2B 121.1(4) . .
C3B C4B C5B 120.1(5) . .
C6B C5B C4B 119.7(4) . .
C5B C6B C1B 121.2(5) . .
O2B C7B N1B 120.1(4) . .
O2B C7B C2B 119.9(4) . .
N1B C7B C2B 120.0(4) . .
N2B C8B O3B 122.2(4) . .
N2B C8B C9B 119.9(4) . .
O3B C8B C9B 117.9(4) . .
C8B C9B C10B 112.1(4) . .
C8B C9B C14B 111.2(4) . .
C10B C9B C14B 109.7(4) . .
C9B C10B C11B 110.1(5) . .
C12B C11B C10B 111.2(5) . .
C11B C12B C13B 112.6(5) . .
C14B C13B C12B 110.2(5) . .
C13B C14B C9B 112.5(4) . .
O1C Mn1C O3C 170.15(13) . .
O1C Mn1C N1C 90.42(14) . .
O3C Mn1C N1C 79.95(13) . .
O1C Mn1C O2B 92.23(13) . .
O3C Mn1C O2B 97.35(12) . .
N1C Mn1C O2B 177.04(13) . .
O1C Mn1C O4C 88.29(14) . .
O3C Mn1C O4C 90.20(13) . .
N1C Mn1C O4C 93.21(15) . .
O2B Mn1C O4C 85.55(13) . .
O1C Mn1C N2B 89.86(13) . .
O3C Mn1C N2B 94.90(12) . .
N1C Mn1C N2B 107.12(13) . .
O2B Mn1C N2B 74.23(11) . .
O4C Mn1C N2B 159.60(14) . .
C1C O1C Mn1C 129.1(3) . .
C7C O2C Mn1A 118.8(2) . 7_666
C8C O3C Mn1C 112.7(2) . .
C15C O4C Mn1C 127.0(4) . .
C7C N1C N2C 112.8(3) . .
C7C N1C Mn1C 131.9(3) . .
N2C N1C Mn1C 115.1(2) . .
C8C N2C N1C 108.5(3) . .
C8C N2C Mn1A 140.7(3) . 7_666
N1C N2C Mn1A 108.2(2) . 7_666
O1C C1C C2C 125.6(4) . .
O1C C1C C6C 115.6(4) . .
C2C C1C C6C 118.8(4) . .
C1C C2C C3C 119.3(4) . .
C1C C2C C7C 123.2(4) . .
C3C C2C C7C 117.5(4) . .
C4C C3C C2C 121.1(5) . .
C3C C4C C5C 119.1(5) . .
C6C C5C C4C 121.6(5) . .
C5C C6C C1C 120.0(5) . .
O2C C7C N1C 121.8(4) . .
O2C C7C C2C 119.2(4) . .
N1C C7C C2C 119.0(4) . .
O3C C8C N2C 123.6(4) . .
O3C C8C C9C 119.6(3) . .
N2C C8C C9C 116.8(4) . .
C8C C9C C10C 111.4(3) . .
C8C C9C C14C 110.1(4) . .
C10C C9C C14C 109.9(4) . .
C11C C10C C9C 110.4(4) . .
C10C C11C C12C 110.6(5) . .
C13C C12C C11C 111.4(4) . .
C12C C13C C14C 113.3(5) . .
C13C C14C C9C 110.3(4) . .
C4H C1H C2H 85(8) 2_645 8_646
C4H C1H C6H 82(7) 2_645 7_666
C2H C1H C6H 153(7) 8_646 7_666
C4H C1H C5H 65(5) 2_645 7_666
C2H C1H C5H 20(6) 8_646 7_666
C6H C1H C5H 141(8) 7_666 7_666
C4H C1H C3H 48(4) 2_645 8_646
C2H C1H C3H 123(9) 8_646 8_646
C6H C1H C3H 35(3) 7_666 8_646
C5H C1H C3H 107(6) 7_666 8_646
C4H C1H C3H 101(5) 2_645 2_645
C2H C1H C3H 22(6) 8_646 2_645
C6H C1H C3H 142(4) 7_666 2_645
C5H C1H C3H 40(3) 7_666 2_645
C3H C1H C3H 127(4) 8_646 2_645
C4H C1H C5H 83(5) 2_645 2_645
C2H C1H C5H 138(5) 8_646 2_645
C6H C1H C5H 16(2) 7_666 2_645
C5H C1H C5H 132(4) 7_666 2_645
C3H C1H C5H 34(3) 8_646 2_645
C3H C1H C5H 126(3) 2_645 2_645
C4H C1H C6H 78(4) 2_645 .
C2H C1H C6H 17(4) 8_646 .
C6H C1H C6H 136(4) 7_666 .
C5H C1H C6H 23(3) 7_666 .
C3H C1H C6H 108(3) 8_646 .
C3H C1H C6H 23.6(17) 2_645 .
C5H C1H C6H 121(2) 2_645 .
C4H C1H C2H 72(4) 2_645 .
C2H C1H C2H 129(5) 8_646 .
C6H C1H C2H 24(4) 7_666 .
C5H C1H C2H 120(4) 7_666 .
C3H C1H C2H 25(3) 8_646 .
C3H C1H C2H 122(2) 2_645 .
C5H C1H C2H 12(2) 2_645 .
C6H C1H C2H 112(2) . .
C4H C1H C4H 99(5) 2_645 7_666
C2H C1H C4H 33(4) 8_646 7_666
C6H C1H C4H 127(4) 7_666 7_666
C5H C1H C4H 47(2) 7_666 7_666
C3H C1H C4H 114(3) 8_646 7_666
C3H C1H C4H 15.4(14) 2_645 7_666
C5H C1H C4H 111(2) 2_645 7_666
C6H C1H C4H 24.9(15) . 7_666
C2H C1H C4H 106.3(14) . 7_666
C5H C2H C1H 114(10) 2_645 7_666
C5H C2H C3H 103(10) 2_645 8_646
C1H C2H C3H 137(10) 7_666 8_646
C5H C2H C4H 73(10) 2_645 8_646
C1H C2H C4H 42(4) 7_666 8_646
C3H C2H C4H 153(6) 8_646 8_646
C5H C2H C6H 61(8) 2_645 7_666
C1H C2H C6H 149(7) 7_666 7_666
C3H C2H C6H 43(4) 8_646 7_666
C4H C2H C6H 120(8) 8_646 7_666
C5H C2H C6H 109(9) 2_645 2_645
C1H C2H C6H 14(4) 7_666 2_645
C3H C2H C6H 133(5) 8_646 2_645
C4H C2H C6H 37(3) 8_646 2_645
C6H C2H C6H 135(4) 7_666 2_645
C5H C2H C4H 96(8) 2_645 2_645
C1H C2H C4H 132(5) 7_666 2_645
C3H C2H C4H 18(4) 8_646 2_645
C4H C2H C4H 135(4) 8_646 2_645
C6H C2H C4H 34(4) 7_666 2_645
C6H C2H C4H 123(3) 2_645 2_645
C5H C2H C1H 76(8) 2_645 .
C1H C2H C1H 134(4) 7_666 .
C3H C2H C1H 37(6) 8_646 .
C4H C2H C1H 118(4) 8_646 .
C6H C2H C1H 20(3) 7_666 .
C6H C2H C1H 120(2) 2_645 .
C4H C2H C1H 21.9(15) 2_645 .
C5H C2H C3H 86(9) 2_645 .
C1H C2H C3H 35(6) 7_666 .
C3H C2H C3H 136(3) 8_646 .
C4H C2H C3H 21(2) 8_646 .
C6H C2H C3H 117(4) 7_666 .
C6H C2H C3H 23.7(17) 2_645 .
C4H C2H C3H 120.1(19) 2_645 .
C1H C2H C3H 108.4(13) . .
C6H C3H C2H 84(7) 2_645 7_666
C6H C3H C4H 76(6) 2_645 8_646
C2H C3H C4H 146(7) 7_666 8_646
C6H C3H C5H 63(4) 2_645 8_646
C2H C3H C5H 22(5) 7_666 8_646
C4H C3H C5H 134(7) 8_646 8_646
C6H C3H C1H 45(4) 2_645 7_666
C2H C3H C1H 118(8) 7_666 7_666
C4H C3H C1H 32(3) 8_646 7_666
C5H C3H C1H 102(6) 8_646 7_666
C6H C3H C1H 98(4) 2_645 2_645
C2H C3H C1H 21(5) 7_666 2_645
C4H C3H C1H 139(3) 8_646 2_645
C5H C3H C1H 41(3) 8_646 2_645
C1H C3H C1H 121(3) 7_666 2_645
C6H C3H C4H 77(4) 2_645 .
C2H C3H C4H 15(4) 7_666 .
C4H C3H C4H 132(4) 8_646 .
C5H C3H C4H 23(3) 8_646 .
C1H C3H C4H 105(3) 7_666 .
C1H C3H C4H 21.5(16) 2_645 .
C6H C3H C2H 65(4) 2_645 .
C2H C3H C2H 124(4) 7_666 .
C4H C3H C2H 22(3) 8_646 .
C5H C3H C2H 115(3) 8_646 .
C1H C3H C2H 22(3) 7_666 .
C1H C3H C2H 118.6(19) 2_645 .
C4H C3H C2H 109.6(13) . .
C6H C3H C5H 77(4) 2_645 2_645
C2H C3H C5H 133(4) 7_666 2_645
C4H C3H C5H 16.3(15) 8_646 2_645
C5H C3H C5H 126(4) 8_646 2_645
C1H C3H C5H 33(3) 7_666 2_645
C1H C3H C5H 123(3) 2_645 2_645
C4H C3H C5H 117.9(19) . 2_645
C2H C3H C5H 12(2) . 2_645
C6H C3H C6H 97(4) 2_645 8_646
C2H C3H C6H 32(3) 7_666 8_646
C4H C3H C6H 125(3) 8_646 8_646
C5H C3H C6H 48(2) 8_646 8_646
C1H C3H C6H 111(3) 7_666 8_646
C1H C3H C6H 13.6(15) 2_645 8_646
C4H C3H C6H 25.6(15) . 8_646
C2H C3H C6H 105.8(14) . 8_646
C5H C3H C6H 109(2) 2_645 8_646
C1H C4H C3H 99(6) 2_645 7_666
C1H C4H C5H 75(5) 2_645 8_646
C3H C4H C5H 148(3) 7_666 8_646
C1H C4H C2H 53(5) 2_645 7_666
C3H C4H C2H 137(5) 7_666 7_666
C5H C4H C2H 23(4) 8_646 7_666
C1H C4H C6H 58(5) 2_645 8_646
C3H C4H C6H 43(3) 7_666 8_646
C5H C4H C6H 129(6) 8_646 8_646
C2H C4H C6H 107(6) 7_666 8_646
C1H C4H C2H 87(4) 2_645 2_645
C3H C4H C2H 16(3) 7_666 2_645
C5H C4H C2H 134(3) 8_646 2_645
C2H C4H C2H 121(4) 7_666 2_645
C6H C4H C2H 35(4) 8_646 2_645
C1H C4H C6H 80(4) 2_645 2_645
C3H C4H C6H 129(3) 7_666 2_645
C5H C4H C6H 19.7(18) 8_646 2_645
C2H C4H C6H 31(4) 7_666 2_645
C6H C4H C6H 124(3) 8_646 2_645
C2H C4H C6H 117(3) 2_645 2_645
C1H C4H C5H 76(5) 2_645 .
C3H C4H C5H 24(4) 7_666 .
C5H C4H C5H 134(3) 8_646 .
C2H C4H C5H 116(4) 7_666 .
C6H C4H C5H 23(3) 8_646 .
C2H C4H C5H 12(2) 2_645 .
C6H C4H C5H 119.3(16) 2_645 .
C1H C4H C3H 57(5) 2_645 .
C3H C4H C3H 128(3) 7_666 .
C5H C4H C3H 25(3) 8_646 .
C2H C4H C3H 13(3) 7_666 .
C6H C4H C3H 106(3) 8_646 .
C2H C4H C3H 112(2) 2_645 .
C6H C4H C3H 23.4(16) 2_645 .
C5H C4H C3H 109.6(12) . .
C1H C4H C1H 90(5) 2_645 8_646
C3H C4H C1H 26(2) 7_666 8_646
C5H C4H C1H 122(3) 8_646 8_646
C2H C4H C1H 114(3) 7_666 8_646
C6H C4H C1H 47(2) 8_646 8_646
C2H C4H C1H 14.8(17) 2_645 8_646
C6H C4H C1H 104(2) 2_645 8_646
C5H C4H C1H 24.6(16) . 8_646
C3H C4H C1H 102.9(13) . 8_646
C2H C5H C6H 97(8) 2_645 8_646
C2H C5H C4H 85(9) 2_645 7_666
C6H C5H C4H 140(4) 8_646 7_666
C2H C5H C3H 55(8) 2_645 7_666
C6H C5H C3H 44(3) 8_646 7_666
C4H C5H C3H 132(6) 7_666 7_666
C2H C5H C1H 46(8) 2_645 8_646
C6H C5H C1H 133(6) 8_646 8_646
C4H C5H C1H 40(3) 7_666 8_646
C3H C5H C1H 98(6) 7_666 8_646
C2H C5H C1H 92(8) 2_645 2_645
C6H C5H C1H 15.3(17) 8_646 2_645
C4H C5H C1H 126(3) 7_666 2_645
C3H C5H C1H 44(4) 7_666 2_645
C1H C5H C1H 120(4) 8_646 2_645
C2H C5H C4H 72(8) 2_645 .
C6H C5H C4H 26(4) 8_646 .
C4H C5H C4H 130(3) 7_666 .
C3H C5H C4H 22(3) 7_666 .
C1H C5H C4H 109(3) 8_646 .
C1H C5H C4H 21.9(15) 2_645 .
C2H C5H C6H 60(8) 2_645 .
C6H C5H C6H 130(3) 8_646 .
C4H C5H C6H 26(4) 7_666 .
C3H C5H C6H 107(3) 7_666 .
C1H C5H C6H 18(3) 8_646 .
C1H C5H C6H 114.6(17) 2_645 .
C4H C5H C6H 110.2(12) . .
C2H C5H C3H 81(8) 2_645 2_645
C6H C5H C3H 125(3) 8_646 2_645
C4H C5H C3H 15.9(14) 7_666 2_645
C3H C5H C3H 120(4) 7_666 2_645
C1H C5H C3H 41(4) 8_646 2_645
C1H C5H C3H 110(3) 2_645 2_645
C4H C5H C3H 115.1(17) . 2_645
C6H C5H C3H 23.1(16) . 2_645
C3H C6H C1H 100(7) 2_645 8_646
C3H C6H C5H 74(5) 2_645 7_666
C1H C6H C5H 148(4) 8_646 7_666
C3H C6H C4H 62(5) 2_645 7_666
C1H C6H C4H 40(4) 8_646 7_666
C5H C6H C4H 131(7) 7_666 7_666
C3H C6H C2H 53(5) 2_645 8_646
C1H C6H C2H 136(6) 8_646 8_646
C5H C6H C2H 21(4) 7_666 8_646
C4H C6H C2H 110(7) 7_666 8_646
C3H C6H C2H 91(4) 2_645 2_645
C1H C6H C2H 13(4) 8_646 2_645
C5H C6H C2H 137(3) 7_666 2_645
C4H C6H C2H 36(3) 7_666 2_645
C2H C6H C2H 124(4) 8_646 2_645
C3H C6H C4H 80(4) 2_645 2_645
C1H C6H C4H 129(4) 8_646 2_645
C5H C6H C4H 20.2(18) 7_666 2_645
C4H C6H C4H 125(3) 7_666 2_645
C2H C6H C4H 29(4) 8_646 2_645
C2H C6H C4H 119(3) 2_645 2_645
C3H C6H C1H 58(4) 2_645 .
C1H C6H C1H 126(4) 8_646 .
C5H C6H C1H 25(3) 7_666 .
C4H C6H C1H 108(3) 7_666 .
C2H C6H C1H 13(3) 8_646 .
C2H C6H C1H 114(2) 2_645 .
C4H C6H C1H 21.7(15) 2_645 .
C3H C6H C5H 80(4) 2_645 .
C1H C6H C5H 21(5) 8_646 .
C5H C6H C5H 135(3) 7_666 .
C4H C6H C5H 24(3) 7_666 .
C2H C6H C5H 118(4) 8_646 .
C2H C6H C5H 12(3) 2_645 .
C4H C6H C5H 120.0(17) 2_645 .
C1H C6H C5H 110.4(13) . .
C3H C6H C3H 96(5) 2_645 7_666
C1H C6H C3H 24(3) 8_646 7_666
C5H C6H C3H 124(3) 7_666 7_666
C4H C6H C3H 49(2) 7_666 7_666
C2H C6H C3H 116(3) 8_646 7_666
C2H C6H C3H 15.8(18) 2_645 7_666
C4H C6H C3H 105(2) 2_645 7_666
C1H C6H C3H 104.1(13) . 7_666
C5H C6H C3H 24.9(15) . 7_666

loop_
_geom_bond_atom_site_label_1
_geom_bond_atom_site_label_2
_geom_bond_distance
_geom_bond_site_symmetry_2
Mn1A O1A 1.868(3) .
Mn1A O3A 1.937(3) .
Mn1A N1A 1.944(3) .
Mn1A O2C 1.970(3) 8_646
Mn1A O4A 2.233(4) .
Mn1A N2C 2.260(4) 8_646
O1A C1A 1.352(5) .
O2A C7A 1.289(5) .
O2A Mn1B 1.985(3) .
O3A C8A 1.303(5) .
O4A C15A 1.403(8) .
N1A C7A 1.332(5) .
N1A N2A 1.420(4) .
N2A C8A 1.307(5) .
N2A Mn1B 2.257(3) .
C1A C2A 1.409(6) .
C1A C6A 1.418(6) .
C2A C3A 1.410(6) .
C2A C7A 1.462(6) .
C3A C4A 1.383(7) .
C4A C5A 1.392(7) .
C5A C6A 1.378(7) .
C8A C9A 1.497(5) .
C9A C14A 1.533(6) .
C9A C10A 1.545(6) .
C10A C11A 1.543(6) .
C11A C12A 1.514(9) .
C12A C13A 1.514(8) .
C13A C14A 1.517(6) .
Mn1B O1B 1.867(3) .
Mn1B O3B 1.936(3) .
Mn1B N1B 1.952(3) .
Mn1B O4B 2.277(3) .
O1B C1B 1.357(5) .
O2B C7B 1.301(5) .
O2B Mn1C 1.973(3) .
O3B C8B 1.319(5) .
O4B C15B 1.402(7) .
N1B C7B 1.336(5) .
N1B N2B 1.421(5) .
N2B C8B 1.299(5) .
N2B Mn1C 2.281(3) .
C1B C2B 1.410(6) .
C1B C6B 1.423(6) .
C2B C3B 1.409(6) .
C2B C7B 1.457(6) .
C3B C4B 1.385(6) .
C4B C5B 1.402(8) .
C5B C6B 1.379(8) .
C8B C9B 1.493(6) .
C9B C10B 1.536(6) .
C9B C14B 1.547(6) .
C10B C11B 1.538(8) .
C11B C12B 1.509(10) .
C12B C13B 1.536(10) .
C13B C14B 1.521(7) .
Mn1C O1C 1.871(3) .
Mn1C O3C 1.942(3) .
Mn1C N1C 1.952(4) .
Mn1C O4C 2.239(4) .
O1C C1C 1.340(5) .
O2C C7C 1.290(5) .
O2C Mn1A 1.970(3) 7_666
O3C C8C 1.293(5) .
O4C C15C 1.416(7) .
N1C C7C 1.330(5) .
N1C N2C 1.417(5) .
N2C C8C 1.322(5) .
N2C Mn1A 2.260(4) 7_666
C1C C2C 1.403(7) .
C1C C6C 1.428(7) .
C2C C3C 1.417(6) .
C2C C7C 1.466(6) .
C3C C4C 1.377(8) .
C4C C5C 1.396(9) .
C5C C6C 1.372(8) .
C8C C9C 1.523(5) .
C9C C10C 1.540(6) .
C9C C14C 1.543(6) .
C10C C11C 1.533(6) .
C11C C12C 1.541(9) .
C12C C13C 1.494(9) .
C13C C14C 1.528(7) .
C1H C4H 0.58(4) 2_645
C1H C2H 0.69(3) 8_646
C1H C6H 0.76(3) 7_666
C1H C5H 0.88(4) 7_666
C1H C3H 1.06(6) 8_646
C1H C3H 1.32(5) 2_645
C1H C5H 1.50(5) 2_645
C1H C6H 1.538(10) .
C1H C2H 1.545(10) .
C1H C4H 2.00(4) 7_666
C2H C5H 0.33(6) 2_645
C2H C1H 0.69(3) 7_666
C2H C3H 0.73(4) 8_646
C2H C4H 0.86(5) 8_646
C2H C6H 0.91(4) 7_666
C2H C6H 1.40(4) 2_645
C2H C4H 1.47(5) 2_645
C2H C3H 1.546(10) .
C3H C6H 0.62(4) 2_645
C3H C2H 0.73(4) 7_666
C3H C4H 0.80(3) 8_646
C3H C5H 0.87(4) 8_646
C3H C1H 1.06(6) 7_666
C3H C1H 1.32(5) 2_645
C3H C4H 1.543(10) .
C3H C5H 1.56(5) 2_645
C3H C6H 1.97(4) 8_646
C4H C1H 0.58(4) 2_645
C4H C3H 0.80(3) 7_666
C4H C5H 0.82(3) 8_646
C4H C2H 0.86(5) 7_666
C4H C6H 0.88(4) 8_646
C4H C2H 1.47(5) 2_645
C4H C6H 1.53(4) 2_645
C4H C5H 1.536(10) .
C4H C1H 2.00(4) 8_646
C5H C2H 0.33(6) 2_645
C5H C6H 0.80(3) 8_646
C5H C4H 0.82(3) 7_666
C5H C3H 0.87(4) 7_666
C5H C1H 0.88(4) 8_646
C5H C1H 1.50(5) 2_645
C5H C6H 1.543(10) .
C5H C3H 1.56(5) 2_645
C6H C3H 0.62(4) 2_645
C6H C1H 0.76(3) 8_646
C6H C5H 0.80(3) 7_666
C6H C4H 0.88(4) 7_666
C6H C2H 0.91(4) 8_646
C6H C2H 1.40(4) 2_645
C6H C4H 1.53(4) 2_645
C6H C3H 1.97(4) 7_666
